data_4326015
loop_
_publ_author_name
'Jaime A. Flores'
'Jos\'e G. Andino'
'Nikolay P. Tsvetkov'
'Maren Pink'
'Robert J. Wolfe'
'Ashley R. Head'
'Dennis L. Lichtenberger'
'Joseph Massa'
'Kenneth G. Caulton'

_publ_section_title
;
 Assessment of the Electronic Structure of 2,2'-Pyridylpyrrolides as
 Ligands
;
_journal_name_full 'Inorganic Chemistry'
_journal_page_first 8121
_journal_page_last 8131
_journal_paper_doi 10.1021/ic2005503
_journal_volume 50
_journal_year 2011
_chemical_formula_moiety 'C14 H15 F3 N2'
_chemical_formula_sum 'C14 H15 F3 N2'
_chemical_formula_weight 268.28
_chemical_name_systematic
; 
 ? 
;
_space_group_IT_number 2
_symmetry_cell_setting triclinic
_symmetry_space_group_name_Hall '-P 1'
_symmetry_space_group_name_H-M 'P -1'
_atom_sites_solution_hydrogens geom
_atom_sites_solution_primary direct
_atom_sites_solution_secondary difmap
_audit_creation_method SHELXL-97
_cell_angle_alpha 82.5820(10)
_cell_angle_beta 88.2780(10)
_cell_angle_gamma 83.5040(10)
_cell_formula_units_Z 4
_cell_length_a 8.9474(6)
_cell_length_b 9.1300(6)
_cell_length_c 17.4147(11)
_cell_measurement_reflns_used 7858
_cell_measurement_temperature 298(2)
_cell_measurement_theta_max 24.95
_cell_measurement_theta_min 2.29
_cell_volume 1401.47(16)
_computing_cell_refinement 'APEX II v2009.5.0 (Bruker, 2009)'
_computing_data_collection 'APEX II v2009.5.0 (Bruker, 2009)'
_computing_data_reduction 'APEX II v2009.5.0 (Bruker, 2009)'
_computing_molecular_graphics 'SHELXTL (Bruker, 2008)'
_computing_publication_material 'SHELXTL (Bruker, 2008)'
_computing_structure_refinement 'SHELXL-97 (Sheldrick, 2008)'
_computing_structure_solution 'SIR-2004 (Burla et al., 2005)'
_diffrn_ambient_temperature 298(2)
_diffrn_detector 'CCD area detector'
_diffrn_detector_area_resol_mean 83.33
_diffrn_detector_type 'Bruker APEXII'
_diffrn_measured_fraction_theta_full 0.997
_diffrn_measured_fraction_theta_max 0.997
_diffrn_measurement_details '0.30 degree frames measured for 1 seconds each'
_diffrn_measurement_device 'APEX Kappa Duo'
_diffrn_measurement_device_type Kappa
_diffrn_measurement_method 'omega and phi scans'
_diffrn_radiation_monochromator graphite
_diffrn_radiation_source 'fine-focus sealed tube'
_diffrn_radiation_type MoK\a
_diffrn_radiation_wavelength 0.71073
_diffrn_reflns_av_R_equivalents 0.0265
_diffrn_reflns_av_sigmaI/netI 0.0236
_diffrn_reflns_limit_h_max 10
_diffrn_reflns_limit_h_min -10
_diffrn_reflns_limit_k_max 10
_diffrn_reflns_limit_k_min -10
_diffrn_reflns_limit_l_max 20
_diffrn_reflns_limit_l_min -20
_diffrn_reflns_number 19439
_diffrn_reflns_theta_full 25.05
_diffrn_reflns_theta_max 25.05
_diffrn_reflns_theta_min 2.26
_exptl_absorpt_coefficient_mu 0.104
_exptl_absorpt_correction_T_max 0.9795
_exptl_absorpt_correction_T_min 0.9645
_exptl_absorpt_correction_type multi-scan
_exptl_absorpt_process_details 'SADABS, R. Blessing; 1995'
_exptl_crystal_colour colourless
_exptl_crystal_density_diffrn 1.271
_exptl_crystal_description block
_exptl_crystal_F_000 560
_exptl_crystal_size_max 0.35
_exptl_crystal_size_mid 0.30
_exptl_crystal_size_min 0.20
_refine_diff_density_max 0.370
_refine_diff_density_min -0.246
_refine_diff_density_rms 0.033
_refine_ls_extinction_coef 0.048(3)
_refine_ls_extinction_expression Fc^*^=kFc[1+0.001xFc^2^\l^3^/sin(2\q)]^-1/4^
_refine_ls_extinction_method SHELXL
_refine_ls_goodness_of_fit_ref 1.029
_refine_ls_hydrogen_treatment mixed
_refine_ls_matrix_type full
_refine_ls_number_parameters 350
_refine_ls_number_reflns 4951
_refine_ls_number_restraints 0
_refine_ls_restrained_S_all 1.029
_refine_ls_R_factor_all 0.0662
_refine_ls_R_factor_gt 0.0488
_refine_ls_shift/su_max 0.000
_refine_ls_shift/su_mean 0.000
_refine_ls_structure_factor_coef Fsqd
_refine_ls_weighting_details 'calc w=1/[\s^2^(Fo^2^)+(0.0647P)^2^+0.5244P] where P=(Fo^2^+2Fc^2^)/3'
_refine_ls_weighting_scheme calc
_refine_ls_wR_factor_gt 0.1295
_refine_ls_wR_factor_ref 0.1432
_reflns_number_gt 3739
_reflns_number_total 4951
_reflns_threshold_expression >2sigma(I)
_cod_data_source_file ic2005503_si_003.cif
_cod_data_source_block 09040
_cod_depositor_comments
;
The following automatic conversions were performed:

'_exptl_absorpt_correction_type' value 'multi-scans' was replaced
with the value 'multi-scan' as specified in the replacement file
'src/cod-tools/trunk/data/replacement-values/replacement_values.lst'.

Automatic conversion script
Id: cif_fix_values 5376 2017-05-30 11:51:03Z andrius 
;
_cod_database_code 4326015

loop_
_symmetry_equiv_pos_as_xyz
'x, y, z'
'-x, -y, -z'

loop_
_atom_site_label
_atom_site_type_symbol
_atom_site_fract_x
_atom_site_fract_y
_atom_site_fract_z
_atom_site_U_iso_or_equiv
_atom_site_adp_type
_atom_site_occupancy
_atom_site_symmetry_multiplicity
_atom_site_calc_flag
_atom_site_refinement_flags
F1A F 0.3818(2) 0.15302(19) 0.56879(10) 0.1067(6) Uani 1 1 d .
F2A F 0.20853(18) 0.2611(3) 0.49499(10) 0.1130(7) Uani 1 1 d .
F3A F 0.3209(2) 0.38212(19) 0.56578(9) 0.0999(6) Uani 1 1 d .
N1A N 0.3082(2) 0.5218(2) 0.28027(10) 0.0573(5) Uani 1 1 d .
N2A N 0.57382(18) 0.37291(18) 0.34952(9) 0.0438(4) Uani 1 1 d .
H2NA H 0.593(2) 0.427(2) 0.3067(13) 0.053 Uiso 1 1 d .
C1A C 0.2006(3) 0.6230(3) 0.24862(14) 0.0707(7) Uani 1 1 d .
H1A H 0.1917 0.6353 0.1950 0.085 Uiso 1 1 calc R
C2A C 0.1025(3) 0.7098(3) 0.29021(16) 0.0745(7) Uani 1 1 d .
H2A H 0.0284 0.7778 0.2656 0.089 Uiso 1 1 calc R
C3A C 0.1163(3) 0.6941(3) 0.36829(17) 0.0760(7) Uani 1 1 d .
H3A H 0.0515 0.7518 0.3980 0.091 Uiso 1 1 calc R
C4A C 0.2268(3) 0.5922(3) 0.40311(14) 0.0632(6) Uani 1 1 d .
H4A H 0.2380 0.5809 0.4565 0.076 Uiso 1 1 calc R
C5A C 0.3210(2) 0.5067(2) 0.35764(11) 0.0467(5) Uani 1 1 d .
C6A C 0.4424(2) 0.3967(2) 0.39011(10) 0.0441(5) Uani 1 1 d .
C7A C 0.4562(2) 0.3000(2) 0.45801(11) 0.0470(5) Uani 1 1 d .
C8A C 0.5997(2) 0.2186(2) 0.45691(11) 0.0501(5) Uani 1 1 d .
H8A H 0.6386 0.1452 0.4954 0.060 Uiso 1 1 calc R
C9A C 0.6717(2) 0.2660(2) 0.38961(11) 0.0453(5) Uani 1 1 d .
C10A C 0.3436(3) 0.2752(3) 0.52000(13) 0.0611(6) Uani 1 1 d .
C11A C 0.8257(2) 0.2186(2) 0.35772(12) 0.0507(5) Uani 1 1 d .
C12A C 0.9135(3) 0.1111(3) 0.41909(16) 0.0760(7) Uani 1 1 d .
H12A H 0.8603 0.0258 0.4331 0.114 Uiso 1 1 calc R
H12B H 0.9241 0.1597 0.4640 0.114 Uiso 1 1 calc R
H12C H 1.0113 0.0803 0.3987 0.114 Uiso 1 1 calc R
C13A C 0.9127(3) 0.3524(3) 0.33660(18) 0.0802(8) Uani 1 1 d .
H13A H 0.9222 0.4007 0.3817 0.120 Uiso 1 1 calc R
H13B H 0.8597 0.4208 0.2975 0.120 Uiso 1 1 calc R
H13C H 1.0109 0.3202 0.3173 0.120 Uiso 1 1 calc R
C14A C 0.8080(3) 0.1388(3) 0.28738(15) 0.0811(8) Uani 1 1 d .
H14A H 0.7536 0.0545 0.3023 0.122 Uiso 1 1 calc R
H14B H 0.9055 0.1059 0.2675 0.122 Uiso 1 1 calc R
H14C H 0.7537 0.2057 0.2481 0.122 Uiso 1 1 calc R
F1B F 0.89848(18) 0.3627(2) 0.03860(11) 0.1054(6) Uani 1 1 d .
F2B F 0.8324(3) 0.1701(2) 0.00068(15) 0.1456(10) Uani 1 1 d .
F3B F 0.7487(2) 0.3827(3) -0.05201(10) 0.1456(10) Uani 1 1 d .
N1B N 0.6430(2) 0.5797(2) 0.20696(10) 0.0572(5) Uani 1 1 d .
N2B N 0.4880(2) 0.3528(2) 0.16256(10) 0.0507(4) Uani 1 1 d .
H2NB H 0.438(3) 0.399(3) 0.1981(13) 0.061 Uiso 1 1 d .
C1B C 0.6863(3) 0.7083(3) 0.22140(14) 0.0700(7) Uani 1 1 d .
H1B H 0.6756 0.7316 0.2718 0.084 Uiso 1 1 calc R
C2B C 0.7452(3) 0.8078(3) 0.16704(16) 0.0773(7) Uani 1 1 d .
H2B H 0.7752 0.8955 0.1802 0.093 Uiso 1 1 calc R
C3B C 0.7590(3) 0.7749(3) 0.09251(16) 0.0819(8) Uani 1 1 d .
H3B H 0.7997 0.8399 0.0540 0.098 Uiso 1 1 calc R
C4B C 0.7123(3) 0.6449(3) 0.07509(13) 0.0706(7) Uani 1 1 d .
H4B H 0.7181 0.6223 0.0244 0.085 Uiso 1 1 calc R
C5B C 0.6566(2) 0.5480(2) 0.13372(11) 0.0504(5) Uani 1 1 d .
C6B C 0.6053(2) 0.4065(2) 0.12045(11) 0.0485(5) Uani 1 1 d .
C7B C 0.6540(2) 0.3031(2) 0.07116(11) 0.0538(5) Uani 1 1 d .
C8B C 0.5619(3) 0.1872(3) 0.08491(12) 0.0591(6) Uani 1 1 d .
H8B H 0.5695 0.1029 0.0597 0.071 Uiso 1 1 calc R
C9B C 0.4596(2) 0.2195(2) 0.14150(12) 0.0539(5) Uani 1 1 d .
C10B C 0.7812(3) 0.3042(3) 0.01630(15) 0.0736(7) Uani 1 1 d .
C11B C 0.3321(3) 0.1383(3) 0.17713(13) 0.0672(6) Uani 1 1 d .
C12B C 0.1836(3) 0.2381(4) 0.16010(19) 0.0981(10) Uani 1 1 d .
H12D H 0.1012 0.1880 0.1828 0.147 Uiso 1 1 calc R
H12E H 0.1707 0.2594 0.1051 0.147 Uiso 1 1 calc R
H12F H 0.1861 0.3294 0.1817 0.147 Uiso 1 1 calc R
C13B C 0.3269(4) -0.0032(3) 0.13973(19) 0.0996(10) Uani 1 1 d .
H13D H 0.4179 -0.0681 0.1507 0.149 Uiso 1 1 calc R
H13E H 0.3173 0.0218 0.0847 0.149 Uiso 1 1 calc R
H13F H 0.2422 -0.0523 0.1602 0.149 Uiso 1 1 calc R
C14B C 0.3508(4) 0.1017(4) 0.26385(15) 0.1020(11) Uani 1 1 d .
H14D H 0.4430 0.0384 0.2744 0.153 Uiso 1 1 calc R
H14E H 0.2677 0.0517 0.2857 0.153 Uiso 1 1 calc R
H14F H 0.3537 0.1919 0.2864 0.153 Uiso 1 1 calc R

loop_
_atom_site_aniso_label
_atom_site_aniso_U_11
_atom_site_aniso_U_22
_atom_site_aniso_U_33
_atom_site_aniso_U_23
_atom_site_aniso_U_13
_atom_site_aniso_U_12
F1A 0.1230(14) 0.0941(12) 0.0900(11) 0.0266(10) 0.0430(10) -0.0107(10)
F2A 0.0724(10) 0.186(2) 0.0906(11) -0.0174(12) 0.0200(9) -0.0650(12)
F3A 0.1337(14) 0.1004(12) 0.0747(10) -0.0355(9) 0.0500(10) -0.0375(10)
N1A 0.0563(11) 0.0646(11) 0.0479(10) -0.0022(8) 0.0045(8) -0.0001(9)
N2A 0.0451(9) 0.0477(9) 0.0378(8) -0.0026(7) 0.0047(7) -0.0067(7)
C1A 0.0700(16) 0.0770(17) 0.0596(14) 0.0037(12) -0.0028(12) 0.0023(13)
C2A 0.0602(15) 0.0715(16) 0.0862(19) -0.0008(14) -0.0038(13) 0.0070(12)
C3A 0.0632(15) 0.0737(17) 0.0896(19) -0.0222(14) 0.0089(13) 0.0095(13)
C4A 0.0612(14) 0.0705(15) 0.0592(13) -0.0212(11) 0.0052(11) 0.0001(12)
C5A 0.0424(11) 0.0513(11) 0.0478(11) -0.0088(9) 0.0063(8) -0.0097(9)
C6A 0.0429(10) 0.0508(11) 0.0406(10) -0.0111(8) 0.0060(8) -0.0104(9)
C7A 0.0511(12) 0.0500(11) 0.0426(10) -0.0095(9) 0.0072(8) -0.0151(9)
C8A 0.0572(13) 0.0480(11) 0.0448(11) -0.0003(9) -0.0007(9) -0.0107(9)
C9A 0.0462(11) 0.0443(11) 0.0463(10) -0.0071(8) 0.0006(8) -0.0080(9)
C10A 0.0700(15) 0.0614(14) 0.0546(13) -0.0067(11) 0.0136(11) -0.0234(11)
C11A 0.0458(11) 0.0503(12) 0.0554(12) -0.0062(9) 0.0030(9) -0.0045(9)
C12A 0.0569(14) 0.0762(17) 0.0886(18) 0.0029(14) -0.0042(13) 0.0048(12)
C13A 0.0544(14) 0.0625(15) 0.121(2) -0.0038(15) 0.0208(14) -0.0096(12)
C14A 0.0618(15) 0.106(2) 0.0814(17) -0.0436(16) 0.0105(13) 0.0006(14)
F1B 0.0653(10) 0.1404(15) 0.1206(14) -0.0434(12) 0.0258(9) -0.0310(10)
F2B 0.1303(16) 0.1190(15) 0.201(2) -0.0810(16) 0.0970(16) -0.0285(13)
F3B 0.1232(16) 0.248(3) 0.0556(10) 0.0070(13) 0.0298(10) -0.0136(17)
N1B 0.0668(12) 0.0610(11) 0.0449(9) -0.0059(8) 0.0030(8) -0.0132(9)
N2B 0.0518(10) 0.0582(11) 0.0426(9) -0.0072(8) 0.0060(7) -0.0086(8)
C1B 0.0902(18) 0.0665(15) 0.0555(13) -0.0106(12) -0.0044(12) -0.0150(13)
C2B 0.095(2) 0.0616(15) 0.0776(17) -0.0055(13) -0.0075(15) -0.0212(14)
C3B 0.105(2) 0.0664(16) 0.0732(17) 0.0101(13) 0.0091(15) -0.0282(15)
C4B 0.0960(19) 0.0683(15) 0.0477(12) -0.0012(11) 0.0086(12) -0.0196(14)
C5B 0.0515(12) 0.0561(12) 0.0421(10) -0.0006(9) 0.0013(9) -0.0064(9)
C6B 0.0497(11) 0.0580(12) 0.0368(10) -0.0008(9) 0.0019(8) -0.0082(9)
C7B 0.0528(12) 0.0648(13) 0.0440(11) -0.0085(10) 0.0045(9) -0.0072(10)
C8B 0.0632(14) 0.0645(14) 0.0528(12) -0.0160(10) 0.0022(10) -0.0116(11)
C9B 0.0554(12) 0.0603(13) 0.0476(11) -0.0061(10) -0.0011(9) -0.0139(10)
C10B 0.0659(16) 0.0923(19) 0.0664(16) -0.0231(14) 0.0156(12) -0.0142(14)
C11B 0.0674(15) 0.0797(16) 0.0592(13) -0.0102(12) 0.0065(11) -0.0293(13)
C12B 0.0598(17) 0.131(3) 0.104(2) -0.005(2) 0.0158(15) -0.0284(17)
C13B 0.108(2) 0.096(2) 0.107(2) -0.0262(18) 0.0118(19) -0.0540(19)
C14B 0.123(3) 0.126(3) 0.0635(16) 0.0105(17) 0.0034(16) -0.068(2)

loop_
_atom_type_symbol
_atom_type_description
_atom_type_scat_dispersion_real
_atom_type_scat_dispersion_imag
_atom_type_scat_source
C C 0.0033 0.0016 'International Tables Vol C Tables 4.2.6.8 and 6.1.1.4'
H H 0.0000 0.0000 'International Tables Vol C Tables 4.2.6.8 and 6.1.1.4'
N N 0.0061 0.0033 'International Tables Vol C Tables 4.2.6.8 and 6.1.1.4'
F F 0.0171 0.0103 'International Tables Vol C Tables 4.2.6.8 and 6.1.1.4'

loop_
_geom_angle_atom_site_label_1
_geom_angle_atom_site_label_2
_geom_angle_atom_site_label_3
_geom_angle
C1A N1A C5A 117.29(19)
C6A N2A C9A 111.11(16)
C6A N2A H2NA 122.3(14)
C9A N2A H2NA 126.2(14)
N1A C1A C2A 124.0(2)
N1A C1A H1A 118.0
C2A C1A H1A 118.0
C3A C2A C1A 118.3(2)
C3A C2A H2A 120.8
C1A C2A H2A 120.8
C2A C3A C4A 119.5(2)
C2A C3A H3A 120.3
C4A C3A H3A 120.3
C3A C4A C5A 119.2(2)
C3A C4A H4A 120.4
C5A C4A H4A 120.4
N1A C5A C4A 121.7(2)
N1A C5A C6A 115.72(17)
C4A C5A C6A 122.61(18)
N2A C6A C7A 106.41(17)
N2A C6A C5A 120.25(17)
C7A C6A C5A 133.33(17)
C6A C7A C8A 107.58(17)
C6A C7A C10A 128.4(2)
C8A C7A C10A 123.92(19)
C9A C8A C7A 108.25(18)
C9A C8A H8A 125.9
C7A C8A H8A 125.9
C8A C9A N2A 106.64(17)
C8A C9A C11A 131.45(19)
N2A C9A C11A 121.90(17)
F2A C10A F1A 105.8(2)
F2A C10A F3A 104.9(2)
F1A C10A F3A 103.78(19)
F2A C10A C7A 114.04(19)
F1A C10A C7A 112.5(2)
F3A C10A C7A 114.80(18)
C9A C11A C13A 110.54(17)
C9A C11A C14A 108.85(17)
C13A C11A C14A 111.1(2)
C9A C11A C12A 109.36(18)
C13A C11A C12A 108.27(19)
C14A C11A C12A 108.7(2)
C11A C12A H12A 109.5
C11A C12A H12B 109.5
H12A C12A H12B 109.5
C11A C12A H12C 109.5
H12A C12A H12C 109.5
H12B C12A H12C 109.5
C11A C13A H13A 109.5
C11A C13A H13B 109.5
H13A C13A H13B 109.5
C11A C13A H13C 109.5
H13A C13A H13C 109.5
H13B C13A H13C 109.5
C11A C14A H14A 109.5
C11A C14A H14B 109.5
H14A C14A H14B 109.5
C11A C14A H14C 109.5
H14A C14A H14C 109.5
H14B C14A H14C 109.5
C1B N1B C5B 117.49(19)
C6B N2B C9B 110.95(17)
C6B N2B H2NB 123.8(15)
C9B N2B H2NB 125.3(15)
N1B C1B C2B 124.2(2)
N1B C1B H1B 117.9
C2B C1B H1B 117.9
C1B C2B C3B 118.0(2)
C1B C2B H2B 121.0
C3B C2B H2B 121.0
C2B C3B C4B 119.4(2)
C2B C3B H3B 120.3
C4B C3B H3B 120.3
C3B C4B C5B 119.2(2)
C3B C4B H4B 120.4
C5B C4B H4B 120.4
N1B C5B C4B 121.6(2)
N1B C5B C6B 115.50(17)
C4B C5B C6B 122.86(19)
N2B C6B C7B 106.50(18)
N2B C6B C5B 120.47(17)
C7B C6B C5B 133.02(19)
C6B C7B C8B 107.44(18)
C6B C7B C10B 128.4(2)
C8B C7B C10B 124.1(2)
C9B C8B C7B 108.39(19)
C9B C8B H8B 125.8
C7B C8B H8B 125.8
C8B C9B N2B 106.72(19)
C8B C9B C11B 131.3(2)
N2B C9B C11B 121.91(19)
F2B C10B F1B 106.0(2)
F2B C10B F3B 105.2(2)
F1B C10B F3B 103.3(2)
F2B C10B C7B 112.5(2)
F1B C10B C7B 115.0(2)
F3B C10B C7B 113.7(2)
C9B C11B C14B 110.6(2)
C9B C11B C13B 109.3(2)
C14B C11B C13B 110.6(2)
C9B C11B C12B 108.6(2)
C14B C11B C12B 109.6(2)
C13B C11B C12B 108.2(2)
C11B C12B H12D 109.5
C11B C12B H12E 109.5
H12D C12B H12E 109.5
C11B C12B H12F 109.5
H12D C12B H12F 109.5
H12E C12B H12F 109.5
C11B C13B H13D 109.5
C11B C13B H13E 109.5
H13D C13B H13E 109.5
C11B C13B H13F 109.5
H13D C13B H13F 109.5
H13E C13B H13F 109.5
C11B C14B H14D 109.5
C11B C14B H14E 109.5
H14D C14B H14E 109.5
C11B C14B H14F 109.5
H14D C14B H14F 109.5
H14E C14B H14F 109.5

loop_
_geom_bond_atom_site_label_1
_geom_bond_atom_site_label_2
_geom_bond_distance
F1A C10A 1.330(3)
F2A C10A 1.322(3)
F3A C10A 1.333(3)
N1A C1A 1.336(3)
N1A C5A 1.344(2)
N2A C6A 1.365(2)
N2A C9A 1.370(3)
N2A H2NA 0.87(2)
C1A C2A 1.369(4)
C1A H1A 0.9300
C2A C3A 1.357(4)
C2A H2A 0.9300
C3A C4A 1.376(3)
C3A H3A 0.9300
C4A C5A 1.385(3)
C4A H4A 0.9300
C5A C6A 1.467(3)
C6A C7A 1.381(3)
C7A C8A 1.410(3)
C7A C10A 1.468(3)
C8A C9A 1.365(3)
C8A H8A 0.9300
C9A C11A 1.508(3)
C11A C13A 1.521(3)
C11A C14A 1.525(3)
C11A C12A 1.525(3)
C12A H12A 0.9600
C12A H12B 0.9600
C12A H12C 0.9600
C13A H13A 0.9600
C13A H13B 0.9600
C13A H13C 0.9600
C14A H14A 0.9600
C14A H14B 0.9600
C14A H14C 0.9600
F1B C10B 1.320(3)
F2B C10B 1.317(3)
F3B C10B 1.329(3)
N1B C1B 1.333(3)
N1B C5B 1.343(3)
N2B C6B 1.362(3)
N2B C9B 1.368(3)
N2B H2NB 0.88(2)
C1B C2B 1.362(4)
C1B H1B 0.9300
C2B C3B 1.368(4)
C2B H2B 0.9300
C3B C4B 1.374(4)
C3B H3B 0.9300
C4B C5B 1.381(3)
C4B H4B 0.9300
C5B C6B 1.467(3)
C6B C7B 1.382(3)
C7B C8B 1.405(3)
C7B C10B 1.464(3)
C8B C9B 1.362(3)
C8B H8B 0.9300
C9B C11B 1.506(3)
C11B C14B 1.514(4)
C11B C13B 1.526(4)
C11B C12B 1.537(4)
C12B H12D 0.9600
C12B H12E 0.9600
C12B H12F 0.9600
C13B H13D 0.9600
C13B H13E 0.9600
C13B H13F 0.9600
C14B H14D 0.9600
C14B H14E 0.9600
C14B H14F 0.9600

loop_
_geom_hbond_atom_site_label_D
_geom_hbond_atom_site_label_H
_geom_hbond_atom_site_label_A
_geom_hbond_distance_DH
_geom_hbond_distance_HA
_geom_hbond_distance_DA
_geom_hbond_angle_DHA
N2A H2NA N1B 0.87(2) 2.15(2) 3.012(2) 174.6(19)
N2B H2NB N1A 0.88(2) 2.16(2) 3.037(2) 177(2)

loop_
_geom_torsion_atom_site_label_1
_geom_torsion_atom_site_label_2
_geom_torsion_atom_site_label_3
_geom_torsion_atom_site_label_4
_geom_torsion
C5A N1A C1A C2A -0.9(4)
N1A C1A C2A C3A 1.0(4)
C1A C2A C3A C4A -0.2(4)
C2A C3A C4A C5A -0.6(4)
C1A N1A C5A C4A 0.0(3)
C1A N1A C5A C6A -178.77(19)
C3A C4A C5A N1A 0.7(3)
C3A C4A C5A C6A 179.4(2)
C9A N2A C6A C7A -0.9(2)
C9A N2A C6A C5A -179.76(16)
N1A C5A C6A N2A 33.5(3)
C4A C5A C6A N2A -145.3(2)
N1A C5A C6A C7A -145.1(2)
C4A C5A C6A C7A 36.1(3)
N2A C6A C7A C8A 0.3(2)
C5A C6A C7A C8A 179.01(19)
N2A C6A C7A C10A -176.49(19)
C5A C6A C7A C10A 2.2(3)
C6A C7A C8A C9A 0.3(2)
C10A C7A C8A C9A 177.30(18)
C7A C8A C9A N2A -0.8(2)
C7A C8A C9A C11A -179.78(19)
C6A N2A C9A C8A 1.1(2)
C6A N2A C9A C11A -179.86(16)
C6A C7A C10A F2A 46.0(3)
C8A C7A C10A F2A -130.4(2)
C6A C7A C10A F1A 166.5(2)
C8A C7A C10A F1A -9.9(3)
C6A C7A C10A F3A -75.1(3)
C8A C7A C10A F3A 108.6(2)
C8A C9A C11A C13A -126.4(2)
N2A C9A C11A C13A 54.7(3)
C8A C9A C11A C14A 111.3(3)
N2A C9A C11A C14A -67.5(2)
C8A C9A C11A C12A -7.3(3)
N2A C9A C11A C12A 173.85(18)
C5B N1B C1B C2B -1.0(4)
N1B C1B C2B C3B 1.0(4)
C1B C2B C3B C4B 0.6(4)
C2B C3B C4B C5B -2.0(4)
C1B N1B C5B C4B -0.5(3)
C1B N1B C5B C6B -179.1(2)
C3B C4B C5B N1B 1.9(4)
C3B C4B C5B C6B -179.6(2)
C9B N2B C6B C7B -0.4(2)
C9B N2B C6B C5B -179.48(18)
N1B C5B C6B N2B 32.7(3)
C4B C5B C6B N2B -145.9(2)
N1B C5B C6B C7B -146.1(2)
C4B C5B C6B C7B 35.4(4)
N2B C6B C7B C8B 0.3(2)
C5B C6B C7B C8B 179.2(2)
N2B C6B C7B C10B -177.0(2)
C5B C6B C7B C10B 1.9(4)
C6B C7B C8B C9B -0.1(2)
C10B C7B C8B C9B 177.3(2)
C7B C8B C9B N2B -0.1(2)
C7B C8B C9B C11B 177.8(2)
C6B N2B C9B C8B 0.3(2)
C6B N2B C9B C11B -177.85(19)
C6B C7B C10B F2B 155.6(3)
C8B C7B C10B F2B -21.4(4)
C6B C7B C10B F1B 34.0(4)
C8B C7B C10B F1B -142.9(2)
C6B C7B C10B F3B -84.9(3)
C8B C7B C10B F3B 98.2(3)
C8B C9B C11B C14B 122.3(3)
N2B C9B C11B C14B -60.0(3)
C8B C9B C11B C13B 0.4(4)
N2B C9B C11B C13B 178.1(2)
C8B C9B C11B C12B -117.4(3)
N2B C9B C11B C12B 60.3(3)
